data_7064372
loop_
_publ_author_name
'Xu, Jiefang'
'Fan, Haoqun'
'Cao, Feng'
'Yang, Xiaohu'
'Huang, Chunyan'

_publ_section_title
;
 Photo-induced tandem cyclization of alkynes with sodium sulfinates to
 access sulfonated exocyclic alkenes
;
_journal_issue 17
_journal_name_full 'New Journal of Chemistry'
_journal_page_first 7515
_journal_page_last 7519
_journal_paper_doi 10.1039/D6NJ00474A
_journal_volume 50
_journal_year 2026
_chemical_formula_moiety 'C24 H15 Br O2 S2, C3 H7'
_chemical_formula_sum 'C27 H22 Br O2 S2'
_chemical_formula_weight 522.47
_space_group_crystal_system monoclinic
_space_group_IT_number 14
_space_group_name_Hall '-P 2ybc'
_space_group_name_H-M_alt 'P 1 21/c 1'
_atom_sites_solution_hydrogens geom
_audit_creation_date 2025-04-30
_audit_creation_method
;
Olex2 1.3
(compiled 2020.11.12 svn.r5f609507 for OlexSys, GUI svn.r6408)
;
_audit_update_record
;
2025-05-07 deposited with the CCDC.	2026-04-07 downloaded from the CCDC.
;
_cell_angle_alpha 90
_cell_angle_beta 91.9130(10)
_cell_angle_gamma 90
_cell_formula_units_Z 4
_cell_length_a 5.9257(3)
_cell_length_b 16.5073(9)
_cell_length_c 24.3620(12)
_cell_measurement_reflns_used 6795
_cell_measurement_temperature 293.15
_cell_measurement_theta_max 24.52
_cell_measurement_theta_min 2.61
_cell_volume 2381.7(2)
_computing_molecular_graphics 'Olex2 1.3 (Dolomanov et al., 2009)'
_computing_publication_material 'Olex2 1.3 (Dolomanov et al., 2009)'
_computing_structure_refinement 'SHELXL 2018/3 (Sheldrick, 2015)'
_computing_structure_solution 'SHELXT 2018/2 (Sheldrick, 2018)'
_diffrn_ambient_temperature 293.15
_diffrn_measured_fraction_theta_full 0.994
_diffrn_measured_fraction_theta_max 0.995
_diffrn_measurement_device_type 'Bruker APEX-II CCD'
_diffrn_measurement_method '\f and \w scans'
_diffrn_radiation_type MoK\a
_diffrn_radiation_wavelength 0.71073
_diffrn_reflns_av_R_equivalents 0.1201
_diffrn_reflns_av_unetI/netI 0.0582
_diffrn_reflns_Laue_measured_fraction_full 0.994
_diffrn_reflns_Laue_measured_fraction_max 0.995
_diffrn_reflns_limit_h_max 6
_diffrn_reflns_limit_h_min -7
_diffrn_reflns_limit_k_max 21
_diffrn_reflns_limit_k_min -21
_diffrn_reflns_limit_l_max 31
_diffrn_reflns_limit_l_min -31
_diffrn_reflns_number 68963
_diffrn_reflns_point_group_measured_fraction_full 0.994
_diffrn_reflns_point_group_measured_fraction_max 0.995
_diffrn_reflns_theta_full 25.242
_diffrn_reflns_theta_max 27.607
_diffrn_reflns_theta_min 2.606
_diffrn_standards_number 0
_exptl_absorpt_coefficient_mu 1.924
_exptl_absorpt_correction_T_max 0.7456
_exptl_absorpt_correction_T_min 0.5060
_exptl_absorpt_correction_type multi-scan
_exptl_absorpt_process_details
;
SADABS-2016/2 (Bruker,2016/2) was used for absorption correction.
wR2(int) was 0.1867 before and 0.0828 after correction.
The Ratio of minimum to maximum transmission is 0.6786.
The \l/2 correction factor is Not present.
;
_exptl_crystal_colour yellow
_exptl_crystal_colour_primary yellow
_exptl_crystal_density_diffrn 1.457
_exptl_crystal_description block
_exptl_crystal_F_000 1068
_exptl_crystal_size_max 0.19
_exptl_crystal_size_mid 0.1
_exptl_crystal_size_min 0.1
_refine_diff_density_max 0.666
_refine_diff_density_min -0.529
_refine_diff_density_rms 0.050
_refine_ls_extinction_method none
_refine_ls_goodness_of_fit_ref 1.023
_refine_ls_hydrogen_treatment constr
_refine_ls_matrix_type full
_refine_ls_number_parameters 319
_refine_ls_number_reflns 5510
_refine_ls_number_restraints 69
_refine_ls_restrained_S_all 1.019
_refine_ls_R_factor_all 0.0866
_refine_ls_R_factor_gt 0.0449
_refine_ls_shift/su_max 0.000
_refine_ls_shift/su_mean 0.000
_refine_ls_structure_factor_coef Fsqd
_refine_ls_weighting_details 'w=1/[\s^2^(Fo^2^)+(0.0390P)^2^+0.9927P] where P=(Fo^2^+2Fc^2^)/3'
_refine_ls_weighting_scheme calc
_refine_ls_wR_factor_gt 0.0955
_refine_ls_wR_factor_ref 0.1136
_reflns_Friedel_coverage 0.000
_reflns_number_gt 3467
_reflns_number_total 5510
_reflns_threshold_expression 'I > 2\s(I)'
_cod_data_source_file d6nj00474a2.cif
_cod_data_source_block 1_a
_cod_depositor_comments 'Adding full bibliography for 7064372.cif.'
_cod_database_code 7064372
_shelx_shelxl_version_number 2018/3
_shelx_space_group_comment
;
The symmetry employed for this shelxl refinement is uniquely defined
by the following loop, which should always be used as a source of
symmetry information in preference to the above space-group names.
They are only intended as comments.
;
_shelx_estimated_absorpt_t_max 0.831
_shelx_estimated_absorpt_t_min 0.711
_olex2_refinement_description
;
1. Fixed Uiso
 At 1.2 times of:
  All C(H) groups, All C(H,H) groups
 At 1.5 times of:
  All C(H,H,H) groups
2. Uiso/Uaniso restraints and constraints
C25 \\sim C26 \\sim C27 \\sim C25A \\sim C26A \\sim C27A: within 2A with sigma
of 0.01 and sigma for terminal atoms of 0.02 within 2A
3. Same fragment restrains
{C25A, C26A, C27A} sigma for 1-2: 0.01, 1-3: 0.02
as in
{C25, C26, C27}
4. Others
 Sof(C25A)=Sof(H25D)=Sof(H25E)=Sof(H25F)=Sof(C26A)=Sof(H26C)=Sof(H26D)=
 Sof(C27A)=Sof(H27C)=Sof(H27D)=1-FVAR(1)
 Sof(C25)=Sof(H25A)=Sof(H25B)=Sof(H25C)=Sof(C26)=Sof(H26A)=Sof(H26B)=Sof(C27)=
 Sof(H27A)=Sof(H27B)=FVAR(1)
5.a Secondary CH2 refined with riding coordinates:
 C26(H26A,H26B), C27(H27A,H27B), C26A(H26C,H26D), C27A(H27C,H27D)
5.b Aromatic/amide H refined with riding coordinates:
 C3(H3), C4(H4), C5(H5), C9(H9), C10(H10), C11(H11), C14(H14), C15(H15),
 C16(H16), C17(H17), C18(H18), C20(H20), C21(H21), C23(H23), C24(H24)
5.c Idealised Me refined as rotating group:
 C25(H25A,H25B,H25C), C25A(H25D,H25E,H25F)
;
_olex2_submission_special_instructions 'No special instructions were received'

loop_
_space_group_symop_operation_xyz
'x, y, z'
'-x, y+1/2, -z+1/2'
'-x, -y, -z'
'x, -y-1/2, z-1/2'

loop_
_atom_site_label
_atom_site_type_symbol
_atom_site_fract_x
_atom_site_fract_y
_atom_site_fract_z
_atom_site_U_iso_or_equiv
_atom_site_adp_type
_atom_site_occupancy
_atom_site_site_symmetry_order
_atom_site_calc_flag
_atom_site_refinement_flags_posn
_atom_site_refinement_flags_adp
_atom_site_refinement_flags_occupancy
_atom_site_disorder_assembly
_atom_site_disorder_group
Br1 Br 0.29777(6) 0.16963(3) 0.44736(2) 0.08279(17) Uani 1 1 d . . . . .
S1 S 0.81010(12) 0.20799(4) 0.22217(3) 0.0505(2) Uani 1 1 d . . . . .
S2 S 0.40181(13) 0.18970(4) 0.12672(3) 0.0526(2) Uani 1 1 d . . . . .
O1 O 1.0399(3) 0.23150(14) 0.23349(9) 0.0647(6) Uani 1 1 d . . . . .
O2 O 0.7644(4) 0.13813(12) 0.18861(8) 0.0632(6) Uani 1 1 d . . . . .
C1 C 0.5010(4) 0.28390(16) 0.15431(10) 0.0418(6) Uani 1 1 d . . . . .
C2 C 0.3680(4) 0.35045(16) 0.12861(10) 0.0444(6) Uani 1 1 d . . . . .
C3 C 0.3994(5) 0.43283(17) 0.13232(12) 0.0502(7) Uani 1 1 d . . . . .
H3 H 0.521516 0.454404 0.152352 0.060 Uiso 1 1 calc R U . . .
C4 C 0.2398(6) 0.4841(2) 0.10465(13) 0.0665(9) Uani 1 1 d . . . . .
H4 H 0.260228 0.539892 0.106881 0.080 Uiso 1 1 calc R U . . .
C5 C 0.0577(5) 0.4549(2) 0.07490(13) 0.0640(8) Uani 1 1 d . . . . .
H5 H -0.044593 0.490738 0.058263 0.077 Uiso 1 1 calc R U . . .
C6 C 0.0248(5) 0.3710(2) 0.06939(11) 0.0550(7) Uani 1 1 d . . . . .
C7 C 0.1853(4) 0.32093(16) 0.09594(10) 0.0440(6) Uani 1 1 d . . . . .
C8 C 0.1738(5) 0.23618(18) 0.09166(11) 0.0506(7) Uani 1 1 d . . . . .
C9 C -0.0014(5) 0.2005(2) 0.06231(13) 0.0633(9) Uani 1 1 d . . . . .
H9 H -0.011644 0.144438 0.059292 0.076 Uiso 1 1 calc R U . . .
C10 C -0.1650(5) 0.2511(3) 0.03696(12) 0.0707(10) Uani 1 1 d . . . . .
H10 H -0.285167 0.227203 0.017491 0.085 Uiso 1 1 calc R U . . .
C11 C -0.1553(5) 0.3330(2) 0.03963(12) 0.0650(9) Uani 1 1 d . . . . .
H11 H -0.266478 0.364164 0.021980 0.078 Uiso 1 1 calc R U . . .
C12 C 0.6621(4) 0.29170(16) 0.19439(11) 0.0425(6) Uani 1 1 d . . . . .
C13 C 0.7110(4) 0.36744(16) 0.22594(10) 0.0425(6) Uani 1 1 d . . . . .
C14 C 0.9124(4) 0.40873(18) 0.22159(12) 0.0542(7) Uani 1 1 d . . . . .
H14 H 1.017207 0.391059 0.196657 0.065 Uiso 1 1 calc R U . . .
C15 C 0.9603(5) 0.4757(2) 0.25366(14) 0.0632(8) Uani 1 1 d . . . . .
H15 H 1.096205 0.503121 0.250206 0.076 Uiso 1 1 calc R U . . .
C16 C 0.8072(5) 0.5019(2) 0.29060(13) 0.0650(9) Uani 1 1 d . . . . .
H16 H 0.840243 0.546570 0.312673 0.078 Uiso 1 1 calc R U . . .
C17 C 0.6050(5) 0.46230(19) 0.29514(13) 0.0615(8) Uani 1 1 d . . . . .
H17 H 0.500310 0.480906 0.319812 0.074 Uiso 1 1 calc R U . . .
C18 C 0.5561(5) 0.39496(17) 0.26324(12) 0.0516(7) Uani 1 1 d . . . . .
H18 H 0.419509 0.368031 0.266737 0.062 Uiso 1 1 calc R U . . .
C19 C 0.6795(4) 0.19401(16) 0.28552(11) 0.0452(6) Uani 1 1 d . . . . .
C20 C 0.7706(5) 0.22865(18) 0.33295(12) 0.0551(7) Uani 1 1 d . . . . .
H20 H 0.906692 0.256648 0.332275 0.066 Uiso 1 1 calc R U . . .
C21 C 0.6574(5) 0.2212(2) 0.38134(12) 0.0612(8) Uani 1 1 d . . . . .
H21 H 0.716420 0.244209 0.413582 0.073 Uiso 1 1 calc R U . . .
C22 C 0.4564(5) 0.17945(18) 0.38135(12) 0.0538(7) Uani 1 1 d . . . . .
C23 C 0.3656(5) 0.14459(19) 0.33449(12) 0.0569(7) Uani 1 1 d . . . . .
H23 H 0.229912 0.116376 0.335237 0.068 Uiso 1 1 calc R U . . .
C24 C 0.4791(5) 0.15213(18) 0.28636(12) 0.0528(7) Uani 1 1 d . . . . .
H24 H 0.419874 0.128789 0.254254 0.063 Uiso 1 1 calc R U . . .
C25 C 0.157(3) 0.4196(9) 0.4136(8) 0.161(5) Uani 0.692(9) 1 d D U P A 1
H25A H 0.168031 0.377762 0.386501 0.242 Uiso 0.692(9) 1 calc R U P A 1
H25B H 0.131434 0.470760 0.395736 0.242 Uiso 0.692(9) 1 calc R U P A 1
H25C H 0.032697 0.407925 0.436790 0.242 Uiso 0.692(9) 1 calc R U P A 1
C26 C 0.3822(17) 0.4234(6) 0.4496(4) 0.157(3) Uani 0.692(9) 1 d D U P A 1
H26A H 0.390433 0.377335 0.474264 0.188 Uiso 0.692(9) 1 calc R U P A 1
H26B H 0.510680 0.421041 0.425955 0.188 Uiso 0.692(9) 1 calc R U P A 1
C27 C 0.3897(19) 0.4977(6) 0.4810(5) 0.152(3) Uani 0.692(9) 1 d D U P A 1
H27A H 0.257921 0.500791 0.503433 0.183 Uiso 0.692(9) 1 calc R U P A 1
H27B H 0.385820 0.543591 0.456065 0.183 Uiso 0.692(9) 1 calc R U P A 1
C25A C 0.200(7) 0.3941(17) 0.4173(18) 0.145(6) Uani 0.308(9) 1 d D U P A 2
H25D H 0.184928 0.399641 0.378159 0.218 Uiso 0.308(9) 1 calc R U P A 2
H25E H 0.056360 0.379501 0.431684 0.218 Uiso 0.308(9) 1 calc R U P A 2
H25F H 0.308396 0.352611 0.426326 0.218 Uiso 0.308(9) 1 calc R U P A 2
C26A C 0.281(4) 0.4767(12) 0.4433(9) 0.155(4) Uani 0.308(9) 1 d D U P A 2
H26C H 0.343114 0.510378 0.414900 0.186 Uiso 0.308(9) 1 calc R U P A 2
H26D H 0.152110 0.504863 0.457805 0.186 Uiso 0.308(9) 1 calc R U P A 2
C27A C 0.449(5) 0.4649(14) 0.4867(11) 0.157(4) Uani 0.308(9) 1 d D U P A 2
H27C H 0.569692 0.432849 0.471820 0.188 Uiso 0.308(9) 1 calc R U P A 2
H27D H 0.380852 0.432480 0.514891 0.188 Uiso 0.308(9) 1 calc R U P A 2

loop_
_atom_site_aniso_label
_atom_site_aniso_U_11
_atom_site_aniso_U_22
_atom_site_aniso_U_33
_atom_site_aniso_U_23
_atom_site_aniso_U_13
_atom_site_aniso_U_12
Br1 0.0748(3) 0.1175(4) 0.0570(2) -0.0012(2) 0.01608(17) -0.0069(2)
S1 0.0511(4) 0.0504(4) 0.0502(4) 0.0023(3) 0.0059(3) 0.0142(3)
S2 0.0619(4) 0.0443(4) 0.0519(4) -0.0032(3) 0.0051(3) -0.0040(3)
O1 0.0429(11) 0.0788(15) 0.0727(14) 0.0110(12) 0.0052(10) 0.0166(10)
O2 0.0842(15) 0.0500(12) 0.0558(12) -0.0052(10) 0.0065(11) 0.0207(11)
C1 0.0428(14) 0.0421(15) 0.0411(14) 0.0012(11) 0.0084(11) -0.0004(11)
C2 0.0445(14) 0.0478(16) 0.0413(14) 0.0036(12) 0.0054(11) -0.0016(12)
C3 0.0485(15) 0.0447(17) 0.0570(17) 0.0039(13) -0.0012(13) -0.0028(13)
C4 0.076(2) 0.0500(19) 0.073(2) 0.0131(16) -0.0050(18) 0.0037(16)
C5 0.0633(19) 0.069(2) 0.0593(19) 0.0159(16) -0.0047(15) 0.0109(17)
C6 0.0507(17) 0.072(2) 0.0422(15) 0.0059(14) 0.0025(13) -0.0003(15)
C7 0.0434(14) 0.0523(17) 0.0364(13) 0.0007(12) 0.0039(11) -0.0050(12)
C8 0.0534(16) 0.0590(19) 0.0396(14) -0.0022(13) 0.0075(12) -0.0089(14)
C9 0.068(2) 0.072(2) 0.0499(17) -0.0064(16) 0.0040(15) -0.0231(17)
C10 0.0588(19) 0.107(3) 0.0457(17) -0.0037(19) -0.0026(15) -0.023(2)
C11 0.0515(18) 0.099(3) 0.0443(16) 0.0035(17) -0.0031(13) -0.0014(17)
C12 0.0403(13) 0.0446(15) 0.0426(14) 0.0018(12) 0.0034(11) 0.0052(11)
C13 0.0388(13) 0.0439(15) 0.0445(14) 0.0018(12) -0.0022(11) 0.0067(11)
C14 0.0436(15) 0.0553(19) 0.0639(18) -0.0052(15) 0.0033(13) 0.0029(13)
C15 0.0469(16) 0.057(2) 0.085(2) -0.0068(17) -0.0083(16) -0.0023(14)
C16 0.069(2) 0.056(2) 0.069(2) -0.0143(16) -0.0162(17) 0.0071(16)
C17 0.067(2) 0.0557(19) 0.0621(19) -0.0068(15) 0.0099(15) 0.0160(16)
C18 0.0447(15) 0.0478(17) 0.0628(18) -0.0014(14) 0.0082(13) 0.0042(12)
C19 0.0459(15) 0.0439(15) 0.0454(15) 0.0008(12) -0.0021(12) 0.0073(12)
C20 0.0501(16) 0.0588(19) 0.0563(18) -0.0032(15) -0.0017(13) -0.0048(14)
C21 0.0639(19) 0.072(2) 0.0477(17) -0.0095(15) -0.0028(14) -0.0054(16)
C22 0.0526(17) 0.0613(19) 0.0477(16) 0.0015(14) 0.0023(13) 0.0074(14)
C23 0.0467(16) 0.065(2) 0.0583(18) 0.0000(15) -0.0013(13) -0.0050(14)
C24 0.0510(16) 0.0590(19) 0.0477(16) -0.0024(14) -0.0071(13) 0.0020(14)
C25 0.150(9) 0.182(11) 0.151(8) 0.024(9) -0.003(6) 0.028(8)
C26 0.160(7) 0.150(7) 0.159(7) 0.017(6) -0.013(5) 0.031(6)
C27 0.155(7) 0.139(8) 0.162(8) 0.021(6) -0.016(6) 0.037(6)
C25A 0.147(12) 0.136(12) 0.151(11) 0.036(11) -0.011(10) 0.041(11)
C26A 0.161(8) 0.143(8) 0.158(8) 0.020(7) -0.012(7) 0.036(7)
C27A 0.161(9) 0.146(9) 0.161(9) 0.015(8) -0.015(7) 0.031(8)

loop_
_atom_type_symbol
_atom_type_description
_atom_type_scat_dispersion_real
_atom_type_scat_dispersion_imag
_atom_type_scat_source
C C 0.0033 0.0016 'International Tables Vol C Tables 4.2.6.8 and 6.1.1.4'
H H 0.0000 0.0000 'International Tables Vol C Tables 4.2.6.8 and 6.1.1.4'
Br Br -0.2901 2.4595 'International Tables Vol C Tables 4.2.6.8 and 6.1.1.4'
O O 0.0106 0.0060 'International Tables Vol C Tables 4.2.6.8 and 6.1.1.4'
S S 0.1246 0.1234 'International Tables Vol C Tables 4.2.6.8 and 6.1.1.4'

loop_
_geom_angle_atom_site_label_1
_geom_angle_atom_site_label_2
_geom_angle_atom_site_label_3
_geom_angle
_geom_angle_site_symmetry_1
_geom_angle_site_symmetry_3
_geom_angle_publ_flag
O1 S1 O2 119.18(13) . . ?
O1 S1 C12 108.61(13) . . ?
O1 S1 C19 107.98(13) . . ?
O2 S1 C12 109.26(13) . . ?
O2 S1 C19 108.26(13) . . ?
C12 S1 C19 102.23(12) . . ?
C8 S2 C1 92.34(13) . . ?
C2 C1 S2 108.88(19) . . ?
C12 C1 S2 124.9(2) . . ?
C12 C1 C2 126.1(2) . . ?
C3 C2 C1 129.6(3) . . ?
C3 C2 C7 118.6(3) . . ?
C7 C2 C1 111.8(2) . . ?
C2 C3 H3 120.9 . . ?
C2 C3 C4 118.1(3) . . ?
C4 C3 H3 120.9 . . ?
C3 C4 H4 118.6 . . ?
C5 C4 C3 122.8(3) . . ?
C5 C4 H4 118.6 . . ?
C4 C5 H5 119.9 . . ?
C4 C5 C6 120.2(3) . . ?
C6 C5 H5 119.9 . . ?
C5 C6 C11 125.9(3) . . ?
C7 C6 C5 116.6(3) . . ?
C7 C6 C11 117.5(3) . . ?
C6 C7 C2 123.6(3) . . ?
C6 C7 C8 121.5(3) . . ?
C8 C7 C2 114.9(2) . . ?
C7 C8 S2 111.4(2) . . ?
C9 C8 S2 128.6(3) . . ?
C9 C8 C7 120.0(3) . . ?
C8 C9 H9 120.9 . . ?
C8 C9 C10 118.2(3) . . ?
C10 C9 H9 120.9 . . ?
C9 C10 H10 118.5 . . ?
C11 C10 C9 123.0(3) . . ?
C11 C10 H10 118.5 . . ?
C6 C11 H11 120.1 . . ?
C10 C11 C6 119.8(3) . . ?
C10 C11 H11 120.1 . . ?
C1 C12 S1 122.4(2) . . ?
C1 C12 C13 125.0(2) . . ?
C13 C12 S1 111.99(19) . . ?
C14 C13 C12 121.9(2) . . ?
C14 C13 C18 118.7(3) . . ?
C18 C13 C12 119.3(2) . . ?
C13 C14 H14 119.5 . . ?
C15 C14 C13 121.0(3) . . ?
C15 C14 H14 119.5 . . ?
C14 C15 H15 120.1 . . ?
C16 C15 C14 119.8(3) . . ?
C16 C15 H15 120.1 . . ?
C15 C16 H16 119.9 . . ?
C15 C16 C17 120.2(3) . . ?
C17 C16 H16 119.9 . . ?
C16 C17 H17 119.8 . . ?
C16 C17 C18 120.3(3) . . ?
C18 C17 H17 119.8 . . ?
C13 C18 H18 120.0 . . ?
C17 C18 C13 120.0(3) . . ?
C17 C18 H18 120.0 . . ?
C20 C19 S1 120.4(2) . . ?
C24 C19 S1 118.9(2) . . ?
C24 C19 C20 120.6(3) . . ?
C19 C20 H20 120.3 . . ?
C21 C20 C19 119.3(3) . . ?
C21 C20 H20 120.3 . . ?
C20 C21 H21 120.3 . . ?
C22 C21 C20 119.3(3) . . ?
C22 C21 H21 120.3 . . ?
C21 C22 Br1 119.8(2) . . ?
C23 C22 Br1 118.6(2) . . ?
C23 C22 C21 121.7(3) . . ?
C22 C23 H23 120.6 . . ?
C22 C23 C24 118.8(3) . . ?
C24 C23 H23 120.6 . . ?
C19 C24 C23 120.3(3) . . ?
C19 C24 H24 119.8 . . ?
C23 C24 H24 119.8 . . ?
H25A C25 H25B 109.5 . . ?
H25A C25 H25C 109.5 . . ?
H25B C25 H25C 109.5 . . ?
C26 C25 H25A 109.5 . . ?
C26 C25 H25B 109.5 . . ?
C26 C25 H25C 109.5 . . ?
C25 C26 H26A 109.7 . . ?
C25 C26 H26B 109.7 . . ?
H26A C26 H26B 108.2 . . ?
C27 C26 C25 109.8(9) . . ?
C27 C26 H26A 109.7 . . ?
C27 C26 H26B 109.7 . . ?
C26 C27 C27 111.2(10) . 3_666 ?
C26 C27 H27A 109.4 . . ?
C26 C27 H27B 109.4 . . ?
C27 C27 H27A 109.4 3_666 . ?
C27 C27 H27B 109.4 3_666 . ?
H27A C27 H27B 108.0 . . ?
H25D C25A H25E 109.5 . . ?
H25D C25A H25F 109.5 . . ?
H25E C25A H25F 109.5 . . ?
C26A C25A H25D 109.5 . . ?
C26A C25A H25E 109.5 . . ?
C26A C25A H25F 109.5 . . ?
C25A C26A H26C 109.2 . . ?
C25A C26A H26D 109.2 . . ?
H26C C26A H26D 107.9 . . ?
C27A C26A C25A 111.9(13) . . ?
C27A C26A H26C 109.2 . . ?
C27A C26A H26D 109.2 . . ?
C26A C27A C27A 119(2) . 3_666 ?
C26A C27A H27C 107.5 . . ?
C26A C27A H27D 107.5 . . ?
C27A C27A H27C 107.5 3_666 . ?
C27A C27A H27D 107.5 3_666 . ?
H27C C27A H27D 107.0 . . ?

loop_
_geom_bond_atom_site_label_1
_geom_bond_atom_site_label_2
_geom_bond_distance
_geom_bond_site_symmetry_2
_geom_bond_publ_flag
Br1 C22 1.897(3) . ?
S1 O1 1.434(2) . ?
S1 O2 1.434(2) . ?
S1 C12 1.760(3) . ?
S1 C19 1.764(3) . ?
S2 C1 1.786(3) . ?
S2 C8 1.751(3) . ?
C1 C2 1.479(4) . ?
C1 C12 1.349(4) . ?
C2 C3 1.375(4) . ?
C2 C7 1.409(4) . ?
C3 H3 0.9300 . ?
C3 C4 1.422(4) . ?
C4 H4 0.9300 . ?
C4 C5 1.367(4) . ?
C5 H5 0.9300 . ?
C5 C6 1.404(4) . ?
C6 C7 1.402(4) . ?
C6 C11 1.417(4) . ?
C7 C8 1.404(4) . ?
C8 C9 1.374(4) . ?
C9 H9 0.9300 . ?
C9 C10 1.406(5) . ?
C10 H10 0.9300 . ?
C10 C11 1.355(5) . ?
C11 H11 0.9300 . ?
C12 C13 1.491(4) . ?
C13 C14 1.381(4) . ?
C13 C18 1.389(3) . ?
C14 H14 0.9300 . ?
C14 C15 1.378(4) . ?
C15 H15 0.9300 . ?
C15 C16 1.369(4) . ?
C16 H16 0.9300 . ?
C16 C17 1.372(4) . ?
C17 H17 0.9300 . ?
C17 C18 1.381(4) . ?
C18 H18 0.9300 . ?
C19 C20 1.383(4) . ?
C19 C24 1.375(4) . ?
C20 H20 0.9300 . ?
C20 C21 1.381(4) . ?
C21 H21 0.9300 . ?
C21 C22 1.377(4) . ?
C22 C23 1.372(4) . ?
C23 H23 0.9300 . ?
C23 C24 1.377(4) . ?
C24 H24 0.9300 . ?
C25 H25A 0.9600 . ?
C25 H25B 0.9600 . ?
C25 H25C 0.9600 . ?
C25 C26 1.575(12) . ?
C26 H26A 0.9700 . ?
C26 H26B 0.9700 . ?
C26 C27 1.445(10) . ?
C27 C27 1.579(18) 3_666 ?
C27 H27A 0.9700 . ?
C27 H27B 0.9700 . ?
C25A H25D 0.9600 . ?
C25A H25E 0.9600 . ?
C25A H25F 0.9600 . ?
C25A C26A 1.571(14) . ?
C26A H26C 0.9700 . ?
C26A H26D 0.9700 . ?
C26A C27A 1.441(12) . ?
C27A C27A 1.45(4) 3_666 ?
C27A H27C 0.9700 . ?
C27A H27D 0.9700 . ?

loop_
_geom_torsion_atom_site_label_1
_geom_torsion_atom_site_label_2
_geom_torsion_atom_site_label_3
_geom_torsion_atom_site_label_4
_geom_torsion
_geom_torsion_site_symmetry_1
_geom_torsion_site_symmetry_2
_geom_torsion_site_symmetry_3
_geom_torsion_site_symmetry_4
_geom_torsion_publ_flag
Br1 C22 C23 C24 179.4(2) . . . . ?
S1 C12 C13 C14 75.2(3) . . . . ?
S1 C12 C13 C18 -100.9(3) . . . . ?
S1 C19 C20 C21 175.8(2) . . . . ?
S1 C19 C24 C23 -175.9(2) . . . . ?
S2 C1 C2 C3 -172.0(2) . . . . ?
S2 C1 C2 C7 7.8(2) . . . . ?
S2 C1 C12 S1 4.0(3) . . . . ?
S2 C1 C12 C13 -166.02(19) . . . . ?
S2 C8 C9 C10 -179.3(2) . . . . ?
O1 S1 C12 C1 143.0(2) . . . . ?
O1 S1 C12 C13 -45.8(2) . . . . ?
O1 S1 C19 C20 20.0(3) . . . . ?
O1 S1 C19 C24 -163.7(2) . . . . ?
O2 S1 C12 C1 11.5(3) . . . . ?
O2 S1 C12 C13 -177.30(17) . . . . ?
O2 S1 C19 C20 150.3(2) . . . . ?
O2 S1 C19 C24 -33.4(3) . . . . ?
C1 S2 C8 C7 6.0(2) . . . . ?
C1 S2 C8 C9 -174.4(3) . . . . ?
C1 C2 C3 C4 -177.7(3) . . . . ?
C1 C2 C7 C6 176.3(2) . . . . ?
C1 C2 C7 C8 -3.6(3) . . . . ?
C1 C12 C13 C14 -113.8(3) . . . . ?
C1 C12 C13 C18 70.0(4) . . . . ?
C2 C1 C12 S1 179.89(18) . . . . ?
C2 C1 C12 C13 9.8(4) . . . . ?
C2 C3 C4 C5 0.2(5) . . . . ?
C2 C7 C8 S2 -2.5(3) . . . . ?
C2 C7 C8 C9 177.9(2) . . . . ?
C3 C2 C7 C6 -3.9(4) . . . . ?
C3 C2 C7 C8 176.2(2) . . . . ?
C3 C4 C5 C6 -1.7(5) . . . . ?
C4 C5 C6 C7 0.4(4) . . . . ?
C4 C5 C6 C11 -179.7(3) . . . . ?
C5 C6 C7 C2 2.4(4) . . . . ?
C5 C6 C7 C8 -177.7(3) . . . . ?
C5 C6 C11 C10 179.0(3) . . . . ?
C6 C7 C8 S2 177.7(2) . . . . ?
C6 C7 C8 C9 -2.0(4) . . . . ?
C7 C2 C3 C4 2.5(4) . . . . ?
C7 C6 C11 C10 -1.1(4) . . . . ?
C7 C8 C9 C10 0.3(4) . . . . ?
C8 S2 C1 C2 -7.76(18) . . . . ?
C8 S2 C1 C12 168.7(2) . . . . ?
C8 C9 C10 C11 0.9(5) . . . . ?
C9 C10 C11 C6 -0.5(5) . . . . ?
C11 C6 C7 C2 -177.5(2) . . . . ?
C11 C6 C7 C8 2.4(4) . . . . ?
C12 S1 C19 C20 -94.4(2) . . . . ?
C12 S1 C19 C24 81.8(2) . . . . ?
C12 C1 C2 C3 11.6(4) . . . . ?
C12 C1 C2 C7 -168.6(2) . . . . ?
C12 C13 C14 C15 -175.9(3) . . . . ?
C12 C13 C18 C17 176.2(3) . . . . ?
C13 C14 C15 C16 0.3(5) . . . . ?
C14 C13 C18 C17 -0.1(4) . . . . ?
C14 C15 C16 C17 -1.0(5) . . . . ?
C15 C16 C17 C18 1.2(5) . . . . ?
C16 C17 C18 C13 -0.6(5) . . . . ?
C18 C13 C14 C15 0.3(4) . . . . ?
C19 S1 C12 C1 -103.1(2) . . . . ?
C19 S1 C12 C13 68.2(2) . . . . ?
C19 C20 C21 C22 0.0(5) . . . . ?
C20 C19 C24 C23 0.4(4) . . . . ?
C20 C21 C22 Br1 -179.4(2) . . . . ?
C20 C21 C22 C23 0.3(5) . . . . ?
C21 C22 C23 C24 -0.3(5) . . . . ?
C22 C23 C24 C19 -0.1(4) . . . . ?
C24 C19 C20 C21 -0.4(4) . . . . ?
C25 C26 C27 C27 178.1(14) . . . 3_666 ?
C25A C26A C27A C27A 177(4) . . . 3_666 ?
